data_7117185
loop_
_publ_author_name
'Ai-Jie Cai'
'Yan Zheng'
'Jun-An Ma'

_publ_section_title
;
 Copper-triggered three-component reaction of CF3CHN2, nitriles, and
 aldehydes: highly diastereoselective synthesis of CF3-substituted
 oxazolines and vicinal amino alcohols
;
_journal_name_full Chem.Commun.
_journal_page_first 8946
_journal_paper_doi 10.1039/c5cc02749G
_journal_volume 51
_journal_year 2015
_chemical_formula_sum 'C11 H9 F3 N2 O3'
_chemical_formula_weight 274.20
_chemical_name_systematic
; 
 ? 
;
_space_group_IT_number 2
_symmetry_cell_setting triclinic
_symmetry_space_group_name_Hall '-P 1'
_symmetry_space_group_name_H-M 'P -1'
_atom_sites_solution_hydrogens geom
_atom_sites_solution_primary direct
_atom_sites_solution_secondary difmap
_audit_creation_method SHELXL-97
_audit_update_record
;
2015-01-05 deposited with the CCDC.
2015-04-21 downloaded from the CCDC.
;
_cell_angle_alpha 102.598(13)
_cell_angle_beta 92.769(13)
_cell_angle_gamma 110.155(13)
_cell_formula_units_Z 2
_cell_length_a 5.736(3)
_cell_length_b 7.686(5)
_cell_length_c 15.026(9)
_cell_measurement_reflns_used 873
_cell_measurement_temperature 296(2)
_cell_measurement_theta_max 22.679
_cell_measurement_theta_min 2.803
_cell_volume 601.4(6)
_computing_cell_refinement 'Bruker SMART'
_computing_data_collection 'Bruker SMART'
_computing_data_reduction 'Bruker SAINT'
_computing_molecular_graphics 'Bruker SHELXTL'
_computing_publication_material 'Bruker SHELXTL'
_computing_structure_refinement 'SHELXL-97 (Sheldrick, 1997)'
_computing_structure_solution 'SHELXS-97 (Sheldrick, 1990)'
_diffrn_ambient_temperature 296(2)
_diffrn_measured_fraction_theta_full 0.992
_diffrn_measured_fraction_theta_max 0.992
_diffrn_measurement_device_type 'CCD area detector'
_diffrn_measurement_method 'phi and omega scans'
_diffrn_radiation_monochromator graphite
_diffrn_radiation_source 'fine-focus sealed tube'
_diffrn_radiation_type MoK\a
_diffrn_radiation_wavelength 0.71073
_diffrn_reflns_av_R_equivalents 0.0384
_diffrn_reflns_av_sigmaI/netI 0.0679
_diffrn_reflns_limit_h_max 6
_diffrn_reflns_limit_h_min -6
_diffrn_reflns_limit_k_max 7
_diffrn_reflns_limit_k_min -9
_diffrn_reflns_limit_l_max 17
_diffrn_reflns_limit_l_min -13
_diffrn_reflns_number 3440
_diffrn_reflns_theta_full 25.03
_diffrn_reflns_theta_max 25.03
_diffrn_reflns_theta_min 1.40
_exptl_absorpt_coefficient_mu 0.141
_exptl_absorpt_correction_T_max 0.9724
_exptl_absorpt_correction_T_min 0.9616
_exptl_absorpt_correction_type multi-scan
_exptl_absorpt_process_details SADABS
_exptl_crystal_colour COLORLESS
_exptl_crystal_density_diffrn 1.514
_exptl_crystal_density_meas ?
_exptl_crystal_density_method 'not measured'
_exptl_crystal_description BLOCK
_exptl_crystal_F_000 280
_exptl_crystal_size_max 0.28
_exptl_crystal_size_mid 0.22
_exptl_crystal_size_min 0.20
_refine_diff_density_max 0.386
_refine_diff_density_min -0.269
_refine_diff_density_rms 0.098
_refine_ls_extinction_method none
_refine_ls_goodness_of_fit_ref 1.085
_refine_ls_hydrogen_treatment constr
_refine_ls_matrix_type full
_refine_ls_number_parameters 173
_refine_ls_number_reflns 2109
_refine_ls_number_restraints 0
_refine_ls_restrained_S_all 1.085
_refine_ls_R_factor_all 0.1215
_refine_ls_R_factor_gt 0.0982
_refine_ls_shift/su_max 0.000
_refine_ls_shift/su_mean 0.000
_refine_ls_structure_factor_coef Fsqd
_refine_ls_weighting_details 'calc w=1/[\s^2^(Fo^2^)+(0.2000P)^2^+0.0000P] where P=(Fo^2^+2Fc^2^)/3'
_refine_ls_weighting_scheme calc
_refine_ls_wR_factor_gt 0.2771
_refine_ls_wR_factor_ref 0.3071
_reflns_number_gt 1411
_reflns_number_total 2109
_reflns_threshold_expression >2sigma(I)
_cod_data_source_file c5cc02749g2.cif
_cod_data_source_block ch
_cod_depositor_comments
;
The following automatic conversions were performed:

'_exptl_crystal_density_meas' value 'NONE' was changed to '?' - the
value is perceived as not measured.

Automatic conversion script
Id: cif_fix_values 3392 2015-05-12 13:50:21Z andrius 
;
_cod_original_sg_symbol_H-M P-1
_cod_database_code 7117185

loop_
_symmetry_equiv_pos_as_xyz
'x, y, z'
'-x, -y, -z'

loop_
_atom_site_label
_atom_site_type_symbol
_atom_site_fract_x
_atom_site_fract_y
_atom_site_fract_z
_atom_site_U_iso_or_equiv
_atom_site_adp_type
_atom_site_occupancy
_atom_site_symmetry_multiplicity
_atom_site_calc_flag
_atom_site_refinement_flags
_atom_site_disorder_assembly
_atom_site_disorder_group
F1 F 0.4477(7) 1.3989(4) 0.1851(3) 0.1193(13) Uani 1 1 d . . .
F2 F 0.1337(6) 1.2177(5) 0.0856(2) 0.0970(11) Uani 1 1 d . . .
F3 F 0.0758(8) 1.3240(5) 0.2223(3) 0.1189(14) Uani 1 1 d . . .
O1 O 0.0276(5) 0.7698(4) 0.11887(17) 0.0632(9) Uani 1 1 d . . .
O2 O -0.1980(9) 0.6191(6) 0.5497(3) 0.1039(14) Uani 1 1 d . . .
O3 O -0.4193(7) 0.7932(6) 0.5613(2) 0.0944(12) Uani 1 1 d . . .
N1 N 0.4028(6) 1.0078(5) 0.1430(2) 0.0588(9) Uani 1 1 d . . .
N2 N -0.2817(7) 0.7232(6) 0.5212(3) 0.0695(11) Uani 1 1 d . . .
C1 C 0.2284(11) 1.2570(7) 0.1741(3) 0.0769(13) Uani 1 1 d . . .
C2 C 0.2477(7) 1.0851(6) 0.2003(3) 0.0557(10) Uani 1 1 d . . .
H2 H 0.3209 1.1211 0.2650 0.067 Uiso 1 1 calc R . .
C3 C 0.2669(7) 0.8380(6) 0.1011(3) 0.0550(10) Uani 1 1 d . . .
C4 C 0.3412(9) 0.7058(7) 0.0330(3) 0.0761(13) Uani 1 1 d . . .
H4A H 0.2484 0.6812 -0.0261 0.114 Uiso 1 1 calc R . .
H4B H 0.3067 0.5878 0.0509 0.114 Uiso 1 1 calc R . .
H4C H 0.5172 0.7619 0.0298 0.114 Uiso 1 1 calc R . .
C5 C -0.0101(7) 0.9198(6) 0.1857(2) 0.0533(10) Uani 1 1 d . . .
H5 H -0.1392 0.9571 0.1589 0.064 Uiso 1 1 calc R . .
C6 C -0.0864(6) 0.8586(5) 0.2711(2) 0.0492(9) Uani 1 1 d . . .
C7 C 0.0006(8) 0.7351(6) 0.3039(3) 0.0670(12) Uani 1 1 d . . .
H7 H 0.1041 0.6830 0.2709 0.080 Uiso 1 1 calc R . .
C8 C -0.0645(9) 0.6874(7) 0.3857(3) 0.0722(13) Uani 1 1 d . . .
H8 H -0.0060 0.6040 0.4077 0.087 Uiso 1 1 calc R . .
C9 C -0.2165(7) 0.7662(5) 0.4328(2) 0.0551(10) Uani 1 1 d . . .
C10 C -0.3047(8) 0.8897(7) 0.4020(3) 0.0710(13) Uani 1 1 d . . .
H10 H -0.4078 0.9419 0.4353 0.085 Uiso 1 1 calc R . .
C11 C -0.2381(8) 0.9352(7) 0.3208(3) 0.0684(12) Uani 1 1 d . . .
H11 H -0.2968 1.0191 0.2993 0.082 Uiso 1 1 calc R . .

loop_
_atom_site_aniso_label
_atom_site_aniso_U_11
_atom_site_aniso_U_22
_atom_site_aniso_U_33
_atom_site_aniso_U_23
_atom_site_aniso_U_13
_atom_site_aniso_U_12
F1 0.148(3) 0.0532(19) 0.132(3) 0.0313(19) 0.012(2) 0.0017(18)
F2 0.136(3) 0.097(2) 0.081(2) 0.0522(17) 0.0150(17) 0.053(2)
F3 0.180(3) 0.092(2) 0.119(3) 0.029(2) 0.048(3) 0.086(2)
O1 0.0655(17) 0.0590(18) 0.0503(15) 0.0038(12) 0.0113(12) 0.0099(13)
O2 0.153(4) 0.102(3) 0.083(2) 0.058(2) 0.026(2) 0.057(3)
O3 0.122(3) 0.113(3) 0.063(2) 0.0350(19) 0.038(2) 0.050(3)
N1 0.0594(18) 0.058(2) 0.059(2) 0.0176(16) 0.0097(15) 0.0190(16)
N2 0.083(2) 0.065(2) 0.057(2) 0.0233(18) 0.0091(18) 0.017(2)
C1 0.108(4) 0.059(3) 0.072(3) 0.020(2) 0.020(3) 0.038(3)
C2 0.065(2) 0.051(2) 0.047(2) 0.0130(17) 0.0052(17) 0.0167(18)
C3 0.060(2) 0.060(3) 0.047(2) 0.0182(18) 0.0083(16) 0.0222(19)
C4 0.090(3) 0.073(3) 0.067(3) 0.015(2) 0.019(2) 0.032(3)
C5 0.058(2) 0.057(2) 0.045(2) 0.0130(17) 0.0049(16) 0.0212(17)
C6 0.0523(19) 0.048(2) 0.0460(19) 0.0108(16) 0.0052(15) 0.0169(16)
C7 0.086(3) 0.063(3) 0.073(3) 0.030(2) 0.032(2) 0.043(2)
C8 0.102(3) 0.062(3) 0.071(3) 0.031(2) 0.021(2) 0.043(3)
C9 0.066(2) 0.050(2) 0.047(2) 0.0156(17) 0.0083(17) 0.0156(18)
C10 0.077(3) 0.095(4) 0.062(3) 0.030(2) 0.027(2) 0.048(3)
C11 0.077(3) 0.093(3) 0.062(2) 0.037(2) 0.023(2) 0.052(3)

loop_
_atom_type_symbol
_atom_type_description
_atom_type_scat_dispersion_real
_atom_type_scat_dispersion_imag
_atom_type_scat_source
C C 0.0033 0.0016 'International Tables Vol C Tables 4.2.6.8 and 6.1.1.4'
H H 0.0000 0.0000 'International Tables Vol C Tables 4.2.6.8 and 6.1.1.4'
N N 0.0061 0.0033 'International Tables Vol C Tables 4.2.6.8 and 6.1.1.4'
O O 0.0106 0.0060 'International Tables Vol C Tables 4.2.6.8 and 6.1.1.4'
F F 0.0171 0.0103 'International Tables Vol C Tables 4.2.6.8 and 6.1.1.4'

loop_
_geom_angle_atom_site_label_1
_geom_angle_atom_site_label_2
_geom_angle_atom_site_label_3
_geom_angle
_geom_angle_site_symmetry_1
_geom_angle_site_symmetry_3
C3 O1 C5 107.4(3) . .
C3 N1 C2 106.9(3) . .
O2 N2 O3 123.2(4) . .
O2 N2 C9 118.5(4) . .
O3 N2 C9 118.3(4) . .
F1 C1 F3 107.9(4) . .
F1 C1 F2 105.8(4) . .
F3 C1 F2 105.6(4) . .
F1 C1 C2 113.1(4) . .
F3 C1 C2 111.6(4) . .
F2 C1 C2 112.3(4) . .
N1 C2 C1 110.6(3) . .
N1 C2 C5 105.6(3) . .
C1 C2 C5 112.3(4) . .
N1 C2 H2 109.4 . .
C1 C2 H2 109.4 . .
C5 C2 H2 109.4 . .
N1 C3 O1 117.9(3) . .
N1 C3 C4 126.4(4) . .
O1 C3 C4 115.7(3) . .
C3 C4 H4A 109.5 . .
C3 C4 H4B 109.5 . .
H4A C4 H4B 109.5 . .
C3 C4 H4C 109.5 . .
H4A C4 H4C 109.5 . .
H4B C4 H4C 109.5 . .
O1 C5 C6 111.7(3) . .
O1 C5 C2 102.2(3) . .
C6 C5 C2 114.3(3) . .
O1 C5 H5 109.5 . .
C6 C5 H5 109.5 . .
C2 C5 H5 109.5 . .
C11 C6 C7 119.0(4) . .
C11 C6 C5 118.9(4) . .
C7 C6 C5 122.1(3) . .
C6 C7 C8 120.8(4) . .
C6 C7 H7 119.6 . .
C8 C7 H7 119.6 . .
C9 C8 C7 118.4(4) . .
C9 C8 H8 120.8 . .
C7 C8 H8 120.8 . .
C8 C9 C10 122.0(4) . .
C8 C9 N2 119.5(4) . .
C10 C9 N2 118.4(4) . .
C9 C10 C11 118.7(4) . .
C9 C10 H10 120.6 . .
C11 C10 H10 120.6 . .
C6 C11 C10 121.1(4) . .
C6 C11 H11 119.4 . .
C10 C11 H11 119.4 . .

loop_
_geom_bond_atom_site_label_1
_geom_bond_atom_site_label_2
_geom_bond_distance
_geom_bond_site_symmetry_2
F1 C1 1.325(6) .
F2 C1 1.341(6) .
F3 C1 1.329(6) .
O1 C3 1.353(5) .
O1 C5 1.440(5) .
O2 N2 1.204(5) .
O3 N2 1.213(5) .
N1 C3 1.265(5) .
N1 C2 1.450(5) .
N2 C9 1.472(5) .
C1 C2 1.495(6) .
C2 C5 1.549(6) .
C2 H2 0.9800 .
C3 C4 1.466(6) .
C4 H4A 0.9600 .
C4 H4B 0.9600 .
C4 H4C 0.9600 .
C5 C6 1.495(5) .
C5 H5 0.9800 .
C6 C11 1.373(5) .
C6 C7 1.379(6) .
C7 C8 1.389(6) .
C7 H7 0.9300 .
C8 C9 1.366(6) .
C8 H8 0.9300 .
C9 C10 1.368(6) .
C10 C11 1.378(6) .
C10 H10 0.9300 .
C11 H11 0.9300 .

loop_
_geom_torsion_atom_site_label_1
_geom_torsion_atom_site_label_2
_geom_torsion_atom_site_label_3
_geom_torsion_atom_site_label_4
_geom_torsion
_geom_torsion_site_symmetry_1
_geom_torsion_site_symmetry_2
_geom_torsion_site_symmetry_3
_geom_torsion_site_symmetry_4
C3 N1 C2 C1 -119.7(4) . . . .
C3 N1 C2 C5 2.0(4) . . . .
F1 C1 C2 N1 -61.5(5) . . . .
F3 C1 C2 N1 176.5(4) . . . .
F2 C1 C2 N1 58.1(5) . . . .
F1 C1 C2 C5 -179.2(4) . . . .
F3 C1 C2 C5 58.9(5) . . . .
F2 C1 C2 C5 -59.5(5) . . . .
C2 N1 C3 O1 -1.2(5) . . . .
C2 N1 C3 C4 177.8(4) . . . .
C5 O1 C3 N1 -0.1(5) . . . .
C5 O1 C3 C4 -179.3(4) . . . .
C3 O1 C5 C6 -121.2(3) . . . .
C3 O1 C5 C2 1.3(4) . . . .
N1 C2 C5 O1 -2.0(4) . . . .
C1 C2 C5 O1 118.6(4) . . . .
N1 C2 C5 C6 118.8(3) . . . .
C1 C2 C5 C6 -120.6(4) . . . .
O1 C5 C6 C11 -149.6(4) . . . .
C2 C5 C6 C11 95.1(4) . . . .
O1 C5 C6 C7 33.7(5) . . . .
C2 C5 C6 C7 -81.7(5) . . . .
C11 C6 C7 C8 0.3(7) . . . .
C5 C6 C7 C8 177.1(4) . . . .
C6 C7 C8 C9 -0.1(7) . . . .
C7 C8 C9 C10 -0.1(7) . . . .
C7 C8 C9 N2 -178.0(4) . . . .
O2 N2 C9 C8 0.1(6) . . . .
O3 N2 C9 C8 -179.2(4) . . . .
O2 N2 C9 C10 -177.8(4) . . . .
O3 N2 C9 C10 2.9(6) . . . .
C8 C9 C10 C11 0.1(7) . . . .
N2 C9 C10 C11 178.0(4) . . . .
C7 C6 C11 C10 -0.3(7) . . . .
C5 C6 C11 C10 -177.2(4) . . . .
C9 C10 C11 C6 0.1(7) . . . .
